data_1562055
loop_
_publ_author_name
'Kamilya, Sujit'
'Ghosh, Subrata'
'Mehta, Sakshi'
'Mondal, Abhishake'

_publ_section_title
;
 Effect of Ligand Modulation on Metal-to-Metal Electron Transfer in a
 Series of [Fe2Co2] Molecular Square Complexes
;
_journal_name_full 'The Journal of Physical Chemistry A'
_journal_paper_doi 10.1021/acs.jpca.1c02032
_journal_year 2021
_chemical_formula_moiety 'C80 H100 B2 Co2 Fe2 N34 O4, 2(B F4), 2(C3 H7 N O)'
_chemical_formula_sum 'C86 H114 B4 Co2 F8 Fe2 N36 O6'
_chemical_formula_weight 2172.93
_space_group_crystal_system triclinic
_space_group_IT_number 2
_space_group_name_Hall '-P 1'
_space_group_name_H-M_alt 'P -1'
_atom_sites_solution_hydrogens geom
_audit_creation_method SHELXL-2018/3
_cell_angle_alpha 62.5170(10)
_cell_angle_beta 88.4850(10)
_cell_angle_gamma 63.2060(10)
_cell_formula_units_Z 1
_cell_length_a 14.1373(4)
_cell_length_b 14.8381(4)
_cell_length_c 15.8440(4)
_cell_measurement_reflns_used 9952
_cell_measurement_temperature 120(2)
_cell_measurement_theta_max 22.52
_cell_measurement_theta_min 2.43
_cell_volume 2561.82(13)
_computing_cell_refinement 'Bruker SAINT'
_computing_data_collection 'Bruker APEX2'
_computing_data_reduction 'Bruker SAINT'
_computing_structure_refinement 'SHELXL-2018/3 (Sheldrick, 2018)'
_computing_structure_solution 'Intrinsic Phasing (Bruker)'
_diffrn_ambient_temperature 120(2)
_diffrn_measured_fraction_theta_full 1.000
_diffrn_measured_fraction_theta_max 0.994
_diffrn_measurement_device_type 'Bruker APEX-II CCD'
_diffrn_measurement_method 'phi and omega scans'
_diffrn_radiation_type MoK\a
_diffrn_radiation_wavelength 0.71073
_diffrn_reflns_av_R_equivalents 0.1233
_diffrn_reflns_av_unetI/netI 0.1003
_diffrn_reflns_Laue_measured_fraction_full 1.000
_diffrn_reflns_Laue_measured_fraction_max 0.994
_diffrn_reflns_limit_h_max 20
_diffrn_reflns_limit_h_min -20
_diffrn_reflns_limit_k_max 21
_diffrn_reflns_limit_k_min -21
_diffrn_reflns_limit_l_max 22
_diffrn_reflns_limit_l_min -22
_diffrn_reflns_number 106539
_diffrn_reflns_point_group_measured_fraction_full 1.000
_diffrn_reflns_point_group_measured_fraction_max 0.994
_diffrn_reflns_theta_full 25.242
_diffrn_reflns_theta_max 30.639
_diffrn_reflns_theta_min 1.488
_diffrn_source 'sealed tube'
_exptl_absorpt_coefficient_mu 0.679
_exptl_absorpt_correction_T_max 0.746
_exptl_absorpt_correction_T_min 0.696
_exptl_absorpt_correction_type multi-scan
_exptl_absorpt_process_details SADABS
_exptl_crystal_colour red
_exptl_crystal_density_diffrn 1.408
_exptl_crystal_density_meas ?
_exptl_crystal_description rectangular
_exptl_crystal_F_000 1128
_exptl_crystal_size_max 0.460
_exptl_crystal_size_mid 0.340
_exptl_crystal_size_min 0.290
_refine_diff_density_max 0.839
_refine_diff_density_min -0.633
_refine_diff_density_rms 0.109
_refine_ls_extinction_coef 0.0176(11)
_refine_ls_extinction_expression Fc^*^=kFc[1+0.001xFc^2^\l^3^/sin(2\q)]^-1/4^
_refine_ls_extinction_method 'SHELXL-2018/3 (Sheldrick 2018)'
_refine_ls_goodness_of_fit_ref 1.010
_refine_ls_hydrogen_treatment riding
_refine_ls_matrix_type full
_refine_ls_number_parameters 662
_refine_ls_number_reflns 15711
_refine_ls_number_restraints 0
_refine_ls_restrained_S_all 1.010
_refine_ls_R_factor_all 0.1415
_refine_ls_R_factor_gt 0.0636
_refine_ls_shift/su_max 0.001
_refine_ls_shift/su_mean 0.000
_refine_ls_structure_factor_coef Fsqd
_refine_ls_weighting_details 'w=1/[\s^2^(Fo^2^)+(0.0877P)^2^] where P=(Fo^2^+2Fc^2^)/3'
_refine_ls_weighting_scheme calc
_refine_ls_wR_factor_gt 0.1458
_refine_ls_wR_factor_ref 0.1831
_reflns_Friedel_coverage 0.000
_reflns_number_gt 8257
_reflns_number_total 15711
_reflns_threshold_expression 'I > 2\s(I)'
_cod_data_source_file jp1c02032_si_005.cif
_cod_data_source_block Complex2_120K
_cod_depositor_comments
;
The following automatic conversions were performed:

data item '_exptl_crystal_density_meas' value 'not measured' was
changed to '?' -- the value is perceived as not measured.

Automatic conversion script
Id: cif_fix_values 7556 2019-12-06 15:28:31Z antanas 
;
_cod_original_cell_volume 2561.82(12)
_cod_database_code 1562055
_shelx_shelxl_version_number 2018/3
_shelx_space_group_comment
;
The symmetry employed for this shelxl refinement is uniquely defined
by the following loop, which should always be used as a source of
symmetry information in preference to the above space-group names.
They are only intended as comments.
;
_shelx_estimated_absorpt_t_min 0.745
_shelx_estimated_absorpt_t_max 0.827

loop_
_space_group_symop_operation_xyz
'x, y, z'
'-x, -y, -z'

loop_
_atom_site_label
_atom_site_type_symbol
_atom_site_fract_x
_atom_site_fract_y
_atom_site_fract_z
_atom_site_U_iso_or_equiv
_atom_site_adp_type
_atom_site_occupancy
_atom_site_site_symmetry_order
_atom_site_calc_flag
_atom_site_refinement_flags_posn
_atom_site_refinement_flags_adp
_atom_site_refinement_flags_occupancy
_atom_site_disorder_assembly
_atom_site_disorder_group
Co1 Co 0.27821(3) 0.16638(4) 0.56236(3) 0.02471(12) Uani 1 1 d . . . . .
Fe1 Fe 0.43838(4) 0.27140(4) 0.25795(3) 0.02577(13) Uani 1 1 d . . . . .
O1 O 0.0239(2) 0.3961(2) 0.25736(18) 0.0523(7) Uani 1 1 d . . . . .
F2 F -0.1796(3) 0.1727(2) 0.7667(2) 0.0808(9) Uani 1 1 d . . . . .
N10 N 0.3721(2) 0.1909(2) 0.64575(18) 0.0273(6) Uani 1 1 d . . . . .
N13 N 0.1620(2) 0.0867(3) 0.8252(2) 0.0337(6) Uani 1 1 d . . . . .
N4 N 0.4930(2) 0.3101(2) 0.13605(18) 0.0281(6) Uani 1 1 d . . . . .
N14 N 0.1837(2) 0.1370(2) 0.48678(19) 0.0299(6) Uani 1 1 d . . . . .
N5 N 0.4166(2) 0.3926(2) 0.04937(18) 0.0284(6) Uani 1 1 d . . . . .
N11 N 0.4818(2) 0.1454(2) 0.7737(2) 0.0320(6) Uani 1 1 d . . . . .
N6 N 0.3326(2) 0.4437(2) 0.20272(18) 0.0288(6) Uani 1 1 d . . . . .
O2 O 0.3667(2) 0.0459(3) 0.89876(17) 0.0477(7) Uani 1 1 d . . . . .
F1 F -0.1109(3) 0.0566(3) 0.7060(2) 0.0871(9) Uani 1 1 d . . . . .
N9 N 0.2730(2) 0.3407(2) 0.10245(19) 0.0323(6) Uani 1 1 d . . . . .
N3 N 0.3936(2) -0.0109(2) 0.63995(18) 0.0278(6) Uani 1 1 d . . . . .
N1 N 0.3580(2) 0.2035(2) 0.44850(19) 0.0295(6) Uani 1 1 d . . . . .
N17 N 0.0492(2) 0.5140(3) 0.3451(2) 0.0390(7) Uani 1 1 d . . . . .
O3 O -0.1068(2) 0.3527(3) 0.4608(2) 0.0571(8) Uani 1 1 d . . . . .
N18 N -0.2779(3) 0.3813(3) 0.4729(2) 0.0446(8) Uani 1 1 d . . . . .
N12 N 0.1968(2) 0.1419(2) 0.67831(18) 0.0268(6) Uani 1 1 d . . . . .
N7 N 0.2713(2) 0.5048(2) 0.10915(19) 0.0303(6) Uani 1 1 d . . . . .
N8 N 0.3302(2) 0.2550(2) 0.19718(19) 0.0292(6) Uani 1 1 d . . . . .
N16 N 0.1574(2) 0.3447(2) 0.47753(19) 0.0292(6) Uani 1 1 d . . . . .
C25 C 0.3343(3) 0.0936(3) 0.8101(2) 0.0318(7) Uani 1 1 d . . . . .
F4 F -0.0706(2) -0.0137(3) 0.8656(2) 0.1006(12) Uani 1 1 d . . . . .
N15 N 0.0816(2) 0.1557(3) 0.3694(2) 0.0373(7) Uani 1 1 d . . . . .
C7 C 0.4674(3) 0.4089(3) -0.0255(2) 0.0308(7) Uani 1 1 d . . . . .
C12 C 0.2148(3) 0.6261(3) 0.1650(3) 0.0373(8) Uani 1 1 d . . . . .
H12 H 0.176143 0.694720 0.169544 0.045 Uiso 1 1 calc R U . . .
C24 C 0.3939(2) 0.1426(3) 0.7434(2) 0.0278(7) Uani 1 1 d . . . . .
C26 C 0.2336(3) 0.1072(3) 0.7706(2) 0.0281(7) Uani 1 1 d . . . . .
C17 C 0.2231(3) 0.2085(3) 0.1462(3) 0.0397(8) Uani 1 1 d . . . . .
H17 H 0.188255 0.167155 0.144969 0.048 Uiso 1 1 calc R U . . .
C34 C 0.1329(3) 0.0408(3) 0.4406(3) 0.0361(8) Uani 1 1 d . . . . .
H34 H 0.125738 -0.020027 0.440898 0.043 Uiso 1 1 calc R U . . .
C27 C 0.1002(3) 0.1439(3) 0.6738(3) 0.0343(8) Uani 1 1 d . . . . .
H27 H 0.055374 0.165172 0.616870 0.041 Uiso 1 1 calc R U . . .
C3 C 0.5416(3) 0.1093(3) 0.3195(2) 0.0265(7) Uani 1 1 d . . . . .
C22 C 0.5316(3) 0.1092(3) 0.8732(2) 0.0387(8) Uani 1 1 d . . . . .
H22A H 0.606699 0.096452 0.875647 0.046 Uiso 1 1 calc R U . . .
H22B H 0.535339 0.034548 0.921264 0.046 Uiso 1 1 calc R U . . .
C21 C 0.5157(3) 0.1969(3) 0.6933(2) 0.0335(7) Uani 1 1 d . . . . .
H21 H 0.574888 0.211343 0.691592 0.040 Uiso 1 1 calc R U . . .
C5 C 0.5909(3) 0.2762(3) 0.1142(2) 0.0293(7) Uani 1 1 d . . . . .
C13 C 0.1989(3) 0.6142(3) 0.0866(2) 0.0329(7) Uani 1 1 d . . . . .
C35 C 0.0022(3) 0.2049(4) 0.2804(3) 0.0472(10) Uani 1 1 d . . . . .
H35A H 0.013967 0.141909 0.267440 0.057 Uiso 1 1 calc R U . . .
H35B H 0.013390 0.263462 0.223871 0.057 Uiso 1 1 calc R U . . .
C4 C 0.6958(3) 0.1862(3) 0.1887(2) 0.0333(7) Uani 1 1 d . . . . .
H4A H 0.701945 0.209842 0.235868 0.050 Uiso 1 1 calc R U . . .
H4B H 0.756663 0.178914 0.156292 0.050 Uiso 1 1 calc R U . . .
H4C H 0.697605 0.110876 0.222959 0.050 Uiso 1 1 calc R U . . .
C15 C 0.3438(3) 0.0646(3) 0.3202(3) 0.0369(8) Uani 1 1 d . . . . .
H15A H 0.421549 0.015534 0.327303 0.055 Uiso 1 1 calc R U . . .
H15B H 0.305446 0.022087 0.324869 0.055 Uiso 1 1 calc R U . . .
H15C H 0.333965 0.084145 0.372203 0.055 Uiso 1 1 calc R U . . .
F3 F -0.2355(3) 0.0459(3) 0.7938(3) 0.1146(13) Uani 1 1 d . . . . .
C39 C 0.0948(3) 0.3962(3) 0.3895(2) 0.0330(7) Uani 1 1 d . . . . .
C20 C 0.4475(3) 0.2243(3) 0.6147(2) 0.0329(7) Uani 1 1 d . . . . .
H20 H 0.452298 0.260997 0.548579 0.039 Uiso 1 1 calc R U . . .
C8 C 0.4073(3) 0.4930(3) -0.1298(2) 0.0387(8) Uani 1 1 d . . . . .
H8A H 0.359499 0.469554 -0.147013 0.058 Uiso 1 1 calc R U . . .
H8B H 0.459481 0.492998 -0.171810 0.058 Uiso 1 1 calc R U . . .
H8C H 0.363458 0.571623 -0.139235 0.058 Uiso 1 1 calc R U . . .
C6 C 0.5771(3) 0.3373(3) 0.0135(2) 0.0331(8) Uani 1 1 d . . . . .
H6 H 0.633098 0.330793 -0.021577 0.040 Uiso 1 1 calc R U . . .
C37 C 0.1141(3) 0.2124(3) 0.4001(2) 0.0335(8) Uani 1 1 d . . . . .
C33 C 0.1966(3) 0.0306(3) 0.5111(2) 0.0345(8) Uani 1 1 d . . . . .
H33 H 0.243373 -0.040565 0.569047 0.041 Uiso 1 1 calc R U . . .
C11 C 0.2982(3) 0.5186(3) 0.2366(2) 0.0328(7) Uani 1 1 d . . . . .
C1 C 0.3875(3) 0.2306(3) 0.3762(2) 0.0282(7) Uani 1 1 d . . . . .
C38 C 0.0752(3) 0.3382(3) 0.3424(2) 0.0357(8) Uani 1 1 d . . . . .
C42 C -0.0242(3) 0.6057(3) 0.2467(3) 0.0498(10) Uani 1 1 d . . . . .
H42A H 0.002285 0.580660 0.198595 0.060 Uiso 1 1 calc R U . . .
H42B H -0.023267 0.679141 0.226353 0.060 Uiso 1 1 calc R U . . .
C28 C 0.0775(3) 0.1102(3) 0.7650(3) 0.0375(8) Uani 1 1 d . . . . .
H28 H 0.014794 0.104523 0.782400 0.045 Uiso 1 1 calc R U . . .
C10 C 0.3441(3) 0.4875(3) 0.3357(3) 0.0425(9) Uani 1 1 d . . . . .
H10A H 0.333520 0.424272 0.385310 0.064 Uiso 1 1 calc R U . . .
H10B H 0.306974 0.556056 0.343739 0.064 Uiso 1 1 calc R U . . .
H10C H 0.422092 0.461731 0.343368 0.064 Uiso 1 1 calc R U . . .
C16 C 0.2989(3) 0.1739(3) 0.2234(2) 0.0326(7) Uani 1 1 d . . . . .
C30 C 0.1665(3) 0.0469(3) 0.9309(2) 0.0406(9) Uani 1 1 d . . . . .
H30A H 0.206371 0.075472 0.952865 0.049 Uiso 1 1 calc R U . . .
H30B H 0.091669 0.080508 0.940666 0.049 Uiso 1 1 calc R U . . .
C18 C 0.2074(3) 0.3137(4) 0.0713(3) 0.0396(9) Uani 1 1 d . . . . .
C14 C 0.1180(3) 0.7023(3) -0.0103(3) 0.0442(9) Uani 1 1 d . . . . .
H14A H 0.156792 0.711379 -0.063200 0.066 Uiso 1 1 calc R U . . .
H14B H 0.075895 0.777635 -0.013154 0.066 Uiso 1 1 calc R U . . .
H14C H 0.068659 0.675226 -0.017488 0.066 Uiso 1 1 calc R U . . .
C40 C 0.1488(3) 0.4331(3) 0.4884(3) 0.0361(8) Uani 1 1 d . . . . .
H40 H 0.185465 0.423147 0.544082 0.043 Uiso 1 1 calc R U . . .
C47 C -0.1717(3) 0.3266(4) 0.5048(3) 0.0480(10) Uani 1 1 d . . . . .
H47 H -0.141930 0.259918 0.568604 0.058 Uiso 1 1 calc R U . . .
C41 C 0.0805(3) 0.5385(3) 0.4085(3) 0.0434(9) Uani 1 1 d . . . . .
H41 H 0.059061 0.613633 0.399097 0.052 Uiso 1 1 calc R U . . .
C23 C 0.4654(4) 0.2018(4) 0.9000(3) 0.0562(12) Uani 1 1 d . . . . .
H23A H 0.457320 0.277000 0.849939 0.084 Uiso 1 1 calc R U . . .
H23B H 0.502828 0.179401 0.963398 0.084 Uiso 1 1 calc R U . . .
H23C H 0.393320 0.208805 0.904033 0.084 Uiso 1 1 calc R U . . .
C44 C -0.1381(3) 0.6272(4) 0.2478(3) 0.0567(12) Uani 1 1 d . . . . .
H44A H -0.138897 0.554351 0.268373 0.085 Uiso 1 1 calc R U . . .
H44B H -0.184694 0.686499 0.182088 0.085 Uiso 1 1 calc R U . . .
H44C H -0.165238 0.654776 0.293618 0.085 Uiso 1 1 calc R U . . .
C19 C 0.1343(3) 0.3911(4) -0.0285(3) 0.0542(11) Uani 1 1 d . . . . .
H19A H 0.076364 0.463185 -0.033178 0.081 Uiso 1 1 calc R U . . .
H19B H 0.102022 0.350680 -0.040451 0.081 Uiso 1 1 calc R U . . .
H19C H 0.176509 0.410243 -0.077268 0.081 Uiso 1 1 calc R U . . .
C46 C -0.3311(4) 0.4815(4) 0.3756(3) 0.0612(12) Uani 1 1 d . . . . .
H46A H -0.276739 0.498674 0.342678 0.092 Uiso 1 1 calc R U . . .
H46B H -0.384592 0.549234 0.379761 0.092 Uiso 1 1 calc R U . . .
H46C H -0.368115 0.464437 0.338259 0.092 Uiso 1 1 calc R U . . .
C32 C 0.2215(4) -0.0821(4) 0.9902(3) 0.0587(12) Uani 1 1 d . . . . .
H32A H 0.177974 -0.109925 0.973315 0.088 Uiso 1 1 calc R U . . .
H32B H 0.229208 -0.106224 1.059756 0.088 Uiso 1 1 calc R U . . .
H32C H 0.293665 -0.115639 0.976980 0.088 Uiso 1 1 calc R U . . .
B1 B 0.2952(3) 0.4427(4) 0.0503(3) 0.0334(9) Uani 1 1 d . . . . .
H1 H 0.249148 0.497933 -0.017785 0.040 Uiso 1 1 calc R U . . .
C45 C -0.3466(3) 0.3407(5) 0.5306(3) 0.0629(13) Uani 1 1 d . . . . .
H45A H -0.302071 0.272699 0.594674 0.094 Uiso 1 1 calc R U . . .
H45B H -0.381480 0.318610 0.496690 0.094 Uiso 1 1 calc R U . . .
H45C H -0.402704 0.403331 0.539362 0.094 Uiso 1 1 calc R U . . .
B2 B -0.1516(4) 0.0642(4) 0.7829(4) 0.0470(11) Uani 1 1 d . . . . .
C36 C -0.1141(3) 0.2626(5) 0.2918(4) 0.0670(14) Uani 1 1 d . . . . .
H36A H -0.124886 0.205056 0.348394 0.100 Uiso 1 1 calc R U . . .
H36B H -0.165368 0.292456 0.232715 0.100 Uiso 1 1 calc R U . . .
H36C H -0.126911 0.327478 0.301475 0.100 Uiso 1 1 calc R U . . .
C2 C 0.5465(3) 0.2809(3) 0.3199(2) 0.0311(7) Uani 1 1 d . . . . .
N2 N 0.6140(3) 0.2816(3) 0.3584(2) 0.0414(7) Uani 1 1 d . . . . .

loop_
_atom_site_aniso_label
_atom_site_aniso_U_11
_atom_site_aniso_U_22
_atom_site_aniso_U_33
_atom_site_aniso_U_23
_atom_site_aniso_U_13
_atom_site_aniso_U_12
Co1 0.0249(2) 0.0265(2) 0.0193(2) -0.01210(18) 0.00092(16) -0.00938(18)
Fe1 0.0284(2) 0.0266(3) 0.0196(2) -0.0121(2) 0.00286(17) -0.0110(2)
O1 0.0613(18) 0.0369(15) 0.0344(14) -0.0145(12) -0.0165(12) -0.0084(13)
F2 0.115(2) 0.0625(18) 0.0731(19) -0.0472(16) 0.0220(17) -0.0370(18)
N10 0.0273(14) 0.0281(14) 0.0244(13) -0.0136(12) 0.0025(11) -0.0114(12)
N13 0.0366(16) 0.0392(17) 0.0274(14) -0.0164(13) 0.0114(12) -0.0209(14)
N4 0.0319(15) 0.0305(15) 0.0207(13) -0.0128(12) 0.0031(11) -0.0146(12)
N14 0.0287(14) 0.0310(15) 0.0228(13) -0.0109(12) -0.0019(11) -0.0118(12)
N5 0.0346(15) 0.0293(15) 0.0194(12) -0.0126(12) 0.0036(11) -0.0138(12)
N11 0.0288(14) 0.0349(16) 0.0283(14) -0.0151(13) -0.0021(11) -0.0133(12)
N6 0.0324(15) 0.0262(14) 0.0214(13) -0.0107(12) 0.0047(11) -0.0110(12)
O2 0.0540(16) 0.0657(19) 0.0204(12) -0.0161(13) 0.0006(11) -0.0328(15)
F1 0.102(2) 0.079(2) 0.074(2) -0.0531(18) 0.0133(17) -0.0250(18)
N9 0.0323(15) 0.0362(16) 0.0236(14) -0.0146(13) 0.0008(11) -0.0135(13)
N3 0.0292(14) 0.0289(15) 0.0244(13) -0.0142(12) 0.0046(11) -0.0127(12)
N1 0.0343(15) 0.0295(15) 0.0222(13) -0.0142(12) 0.0034(11) -0.0125(12)
N17 0.0379(17) 0.0297(16) 0.0339(16) -0.0118(14) -0.0086(13) -0.0086(13)
O3 0.0478(17) 0.082(2) 0.0579(18) -0.0424(18) 0.0148(14) -0.0374(17)
N18 0.0408(18) 0.056(2) 0.0384(17) -0.0269(17) 0.0023(14) -0.0218(16)
N12 0.0256(14) 0.0266(14) 0.0237(13) -0.0121(12) 0.0019(10) -0.0100(11)
N7 0.0300(14) 0.0289(15) 0.0224(13) -0.0101(12) 0.0031(11) -0.0102(12)
N8 0.0303(14) 0.0314(15) 0.0236(13) -0.0134(12) 0.0037(11) -0.0139(12)
N16 0.0273(14) 0.0318(15) 0.0263(14) -0.0156(12) 0.0031(11) -0.0118(12)
C25 0.0374(19) 0.0324(18) 0.0256(16) -0.0163(15) 0.0038(14) -0.0153(15)
F4 0.0579(18) 0.116(3) 0.0567(18) -0.0055(18) -0.0013(14) -0.0288(18)
N15 0.0377(16) 0.0382(17) 0.0341(16) -0.0212(14) -0.0025(13) -0.0137(14)
C7 0.045(2) 0.0318(18) 0.0214(15) -0.0159(14) 0.0089(14) -0.0209(16)
C12 0.0382(19) 0.0280(18) 0.045(2) -0.0212(17) 0.0135(16) -0.0126(15)
C24 0.0250(16) 0.0309(17) 0.0239(15) -0.0143(14) -0.0006(12) -0.0101(13)
C26 0.0277(16) 0.0283(17) 0.0240(15) -0.0137(14) 0.0047(12) -0.0100(14)
C17 0.044(2) 0.050(2) 0.040(2) -0.0284(19) 0.0096(16) -0.0284(19)
C34 0.0371(19) 0.035(2) 0.0377(19) -0.0190(17) 0.0001(15) -0.0174(16)
C27 0.0292(18) 0.039(2) 0.0341(18) -0.0201(17) 0.0071(14) -0.0151(15)
C3 0.0294(16) 0.0334(18) 0.0203(14) -0.0154(14) 0.0070(12) -0.0164(15)
C22 0.0378(19) 0.048(2) 0.0274(17) -0.0185(17) -0.0056(14) -0.0186(17)
C21 0.0320(18) 0.037(2) 0.0308(17) -0.0168(16) 0.0056(14) -0.0173(16)
C5 0.0308(17) 0.0327(18) 0.0285(16) -0.0190(15) 0.0103(13) -0.0153(14)
C13 0.0276(17) 0.0260(17) 0.0342(18) -0.0114(15) 0.0067(14) -0.0091(14)
C35 0.042(2) 0.052(2) 0.046(2) -0.031(2) -0.0081(17) -0.0148(19)
C4 0.0284(17) 0.039(2) 0.0298(17) -0.0170(16) 0.0056(14) -0.0144(15)
C15 0.041(2) 0.035(2) 0.040(2) -0.0212(17) 0.0088(16) -0.0200(16)
F3 0.069(2) 0.119(3) 0.191(4) -0.088(3) 0.024(2) -0.061(2)
C39 0.0319(18) 0.0287(18) 0.0301(17) -0.0137(15) -0.0007(14) -0.0097(14)
C20 0.0372(19) 0.0348(19) 0.0293(17) -0.0164(15) 0.0079(14) -0.0196(16)
C8 0.052(2) 0.038(2) 0.0224(16) -0.0131(16) 0.0079(15) -0.0216(18)
C6 0.042(2) 0.039(2) 0.0240(16) -0.0186(15) 0.0143(14) -0.0218(17)
C37 0.0323(18) 0.037(2) 0.0300(17) -0.0188(16) 0.0033(14) -0.0142(15)
C33 0.040(2) 0.0332(19) 0.0286(17) -0.0139(15) 0.0022(14) -0.0186(16)
C11 0.0381(19) 0.0300(18) 0.0323(18) -0.0185(15) 0.0108(15) -0.0155(15)
C1 0.0311(17) 0.0248(17) 0.0252(16) -0.0138(14) 0.0016(13) -0.0097(14)
C38 0.0340(19) 0.0343(19) 0.0297(17) -0.0175(16) -0.0021(14) -0.0082(15)
C42 0.053(2) 0.037(2) 0.044(2) -0.0171(19) -0.0112(18) -0.0125(19)
C28 0.0324(19) 0.045(2) 0.043(2) -0.0241(18) 0.0113(16) -0.0223(17)
C10 0.056(2) 0.039(2) 0.037(2) -0.0265(18) 0.0108(17) -0.0188(19)
C16 0.0338(18) 0.037(2) 0.0338(18) -0.0223(16) 0.0114(14) -0.0186(16)
C30 0.051(2) 0.051(2) 0.0252(17) -0.0192(17) 0.0151(16) -0.030(2)
C18 0.039(2) 0.053(2) 0.0342(19) -0.0253(19) 0.0069(16) -0.0248(18)
C14 0.0314(19) 0.038(2) 0.043(2) -0.0140(18) 0.0036(16) -0.0087(16)
C40 0.0389(19) 0.036(2) 0.0318(18) -0.0213(16) 0.0016(15) -0.0132(16)
C47 0.042(2) 0.057(3) 0.040(2) -0.023(2) 0.0004(18) -0.021(2)
C41 0.041(2) 0.034(2) 0.047(2) -0.0214(18) -0.0065(17) -0.0099(17)
C23 0.064(3) 0.058(3) 0.045(2) -0.033(2) -0.004(2) -0.021(2)
C44 0.054(3) 0.045(2) 0.051(3) -0.027(2) -0.004(2) -0.005(2)
C19 0.056(3) 0.070(3) 0.036(2) -0.022(2) -0.0020(19) -0.034(2)
C46 0.062(3) 0.049(3) 0.056(3) -0.020(2) -0.003(2) -0.021(2)
C32 0.077(3) 0.061(3) 0.042(2) -0.026(2) 0.018(2) -0.036(3)
B1 0.034(2) 0.035(2) 0.0253(18) -0.0149(17) 0.0008(15) -0.0121(17)
C45 0.047(3) 0.100(4) 0.048(3) -0.041(3) 0.012(2) -0.037(3)
B2 0.043(3) 0.046(3) 0.046(3) -0.021(2) 0.008(2) -0.020(2)
C36 0.043(2) 0.087(4) 0.073(3) -0.051(3) -0.007(2) -0.021(2)
C2 0.042(2) 0.0258(17) 0.0209(15) -0.0082(14) 0.0058(14) -0.0168(15)
N2 0.0452(18) 0.0439(19) 0.0395(17) -0.0230(16) 0.0026(14) -0.0229(16)

loop_
_atom_type_symbol
_atom_type_description
_atom_type_scat_dispersion_real
_atom_type_scat_dispersion_imag
_atom_type_scat_source
H H 0.0000 0.0000 'International Tables Vol C Tables 4.2.6.8 and 6.1.1.4'
C C 0.0033 0.0016 'International Tables Vol C Tables 4.2.6.8 and 6.1.1.4'
N N 0.0061 0.0033 'International Tables Vol C Tables 4.2.6.8 and 6.1.1.4'
O O 0.0106 0.0060 'International Tables Vol C Tables 4.2.6.8 and 6.1.1.4'
F F 0.0171 0.0103 'International Tables Vol C Tables 4.2.6.8 and 6.1.1.4'
Fe Fe 0.3463 0.8444 'International Tables Vol C Tables 4.2.6.8 and 6.1.1.4'
Co Co 0.3494 0.9721 'International Tables Vol C Tables 4.2.6.8 and 6.1.1.4'
B B 0.0013 0.0007 'International Tables Vol C Tables 4.2.6.8 and 6.1.1.4'

loop_
_geom_angle_atom_site_label_1
_geom_angle_atom_site_label_2
_geom_angle_atom_site_label_3
_geom_angle
_geom_angle_site_symmetry_1
_geom_angle_site_symmetry_3
_geom_angle_publ_flag
N3 Co1 N1 93.92(10) . . ?
N3 Co1 N12 89.49(10) . . ?
N1 Co1 N12 174.67(10) . . ?
N3 Co1 N16 176.58(10) . . ?
N1 Co1 N16 85.15(10) . . ?
N12 Co1 N16 91.68(10) . . ?
N3 Co1 N14 91.69(10) . . ?
N1 Co1 N14 90.70(10) . . ?
N12 Co1 N14 93.29(10) . . ?
N16 Co1 N14 85.03(10) . . ?
N3 Co1 N10 87.05(10) . . ?
N1 Co1 N10 92.06(10) . . ?
N12 Co1 N10 84.02(10) . . ?
N16 Co1 N10 96.26(10) . . ?
N14 Co1 N10 177.04(10) . . ?
C3 Fe1 C1 85.02(13) . . ?
C3 Fe1 C2 84.72(13) . . ?
C1 Fe1 C2 88.53(13) . . ?
C3 Fe1 N4 93.80(12) . . ?
C1 Fe1 N4 178.79(13) . . ?
C2 Fe1 N4 91.67(12) . . ?
C3 Fe1 N8 93.12(12) . . ?
C1 Fe1 N8 90.89(12) . . ?
C2 Fe1 N8 177.81(13) . . ?
N4 Fe1 N8 88.87(11) . . ?
C3 Fe1 N6 175.10(11) . . ?
C1 Fe1 N6 91.98(12) . . ?
C2 Fe1 N6 91.34(12) . . ?
N4 Fe1 N6 89.21(11) . . ?
N8 Fe1 N6 90.79(11) . . ?
C24 N10 C20 106.1(3) . . ?
C24 N10 Co1 126.2(2) . . ?
C20 N10 Co1 124.6(2) . . ?
C28 N13 C26 107.4(3) . . ?
C28 N13 C30 122.3(3) . . ?
C26 N13 C30 130.3(3) . . ?
C5 N4 N5 107.2(2) . . ?
C5 N4 Fe1 135.8(2) . . ?
N5 N4 Fe1 117.01(19) . . ?
C37 N14 C33 106.1(3) . . ?
C37 N14 Co1 127.8(2) . . ?
C33 N14 Co1 125.4(2) . . ?
C7 N5 N4 109.3(3) . . ?
C7 N5 B1 131.2(3) . . ?
N4 N5 B1 119.3(3) . . ?
C21 N11 C24 107.6(3) . . ?
C21 N11 C22 122.7(3) . . ?
C24 N11 C22 129.5(3) . . ?
C11 N6 N7 106.6(3) . . ?
C11 N6 Fe1 136.2(2) . . ?
N7 N6 Fe1 117.02(19) . . ?
C18 N9 N8 109.9(3) . . ?
C18 N9 B1 131.3(3) . . ?
N8 N9 B1 118.7(3) . . ?
C3 N3 Co1 177.9(2) 2_656 . ?
C1 N1 Co1 169.6(3) . . ?
C39 N17 C41 107.5(3) . . ?
C39 N17 C42 129.3(3) . . ?
C41 N17 C42 123.2(3) . . ?
C47 N18 C46 121.1(4) . . ?
C47 N18 C45 122.2(4) . . ?
C46 N18 C45 116.6(3) . . ?
C26 N12 C27 106.8(3) . . ?
C26 N12 Co1 128.5(2) . . ?
C27 N12 Co1 124.1(2) . . ?
C13 N7 N6 109.8(3) . . ?
C13 N7 B1 131.7(3) . . ?
N6 N7 B1 118.5(3) . . ?
C16 N8 N9 106.4(3) . . ?
C16 N8 Fe1 135.9(2) . . ?
N9 N8 Fe1 117.6(2) . . ?
C39 N16 C40 105.4(3) . . ?
C39 N16 Co1 126.4(2) . . ?
C40 N16 Co1 126.0(2) . . ?
O2 C25 C26 120.3(3) . . ?
O2 C25 C24 119.8(3) . . ?
C26 C25 C24 119.8(3) . . ?
C34 N15 C37 107.2(3) . . ?
C34 N15 C35 123.8(3) . . ?
C37 N15 C35 128.9(3) . . ?
N5 C7 C6 107.6(3) . . ?
N5 C7 C8 122.8(3) . . ?
C6 C7 C8 129.6(3) . . ?
C13 C12 C11 106.7(3) . . ?
C13 C12 H12 126.6 . . ?
C11 C12 H12 126.6 . . ?
N10 C24 N11 110.0(3) . . ?
N10 C24 C25 126.5(3) . . ?
N11 C24 C25 123.6(3) . . ?
N12 C26 N13 110.1(3) . . ?
N12 C26 C25 126.5(3) . . ?
N13 C26 C25 123.3(3) . . ?
C18 C17 C16 107.3(3) . . ?
C18 C17 H17 126.4 . . ?
C16 C17 H17 126.4 . . ?
N15 C34 C33 106.2(3) . . ?
N15 C34 H34 126.9 . . ?
C33 C34 H34 126.9 . . ?
N12 C27 C28 109.0(3) . . ?
N12 C27 H27 125.5 . . ?
C28 C27 H27 125.5 . . ?
N3 C3 Fe1 177.2(3) 2_656 . ?
N11 C22 C23 110.8(3) . . ?
N11 C22 H22A 109.5 . . ?
C23 C22 H22A 109.5 . . ?
N11 C22 H22B 109.5 . . ?
C23 C22 H22B 109.5 . . ?
H22A C22 H22B 108.1 . . ?
N11 C21 C20 106.5(3) . . ?
N11 C21 H21 126.8 . . ?
C20 C21 H21 126.8 . . ?
N4 C5 C6 109.0(3) . . ?
N4 C5 C4 123.9(3) . . ?
C6 C5 C4 127.2(3) . . ?
N7 C13 C12 107.8(3) . . ?
N7 C13 C14 122.6(3) . . ?
C12 C13 C14 129.5(3) . . ?
N15 C35 C36 110.9(3) . . ?
N15 C35 H35A 109.5 . . ?
C36 C35 H35A 109.5 . . ?
N15 C35 H35B 109.5 . . ?
C36 C35 H35B 109.5 . . ?
H35A C35 H35B 108.0 . . ?
C5 C4 H4A 109.5 . . ?
C5 C4 H4B 109.5 . . ?
H4A C4 H4B 109.5 . . ?
C5 C4 H4C 109.5 . . ?
H4A C4 H4C 109.5 . . ?
H4B C4 H4C 109.5 . . ?
C16 C15 H15A 109.5 . . ?
C16 C15 H15B 109.5 . . ?
H15A C15 H15B 109.5 . . ?
C16 C15 H15C 109.5 . . ?
H15A C15 H15C 109.5 . . ?
H15B C15 H15C 109.5 . . ?
N16 C39 N17 110.5(3) . . ?
N16 C39 C38 127.2(3) . . ?
N17 C39 C38 122.4(3) . . ?
N10 C20 C21 109.8(3) . . ?
N10 C20 H20 125.1 . . ?
C21 C20 H20 125.1 . . ?
C7 C8 H8A 109.5 . . ?
C7 C8 H8B 109.5 . . ?
H8A C8 H8B 109.5 . . ?
C7 C8 H8C 109.5 . . ?
H8A C8 H8C 109.5 . . ?
H8B C8 H8C 109.5 . . ?
C7 C6 C5 106.9(3) . . ?
C7 C6 H6 126.5 . . ?
C5 C6 H6 126.5 . . ?
N14 C37 N15 110.1(3) . . ?
N14 C37 C38 126.9(3) . . ?
N15 C37 C38 123.0(3) . . ?
N14 C33 C34 110.3(3) . . ?
N14 C33 H33 124.8 . . ?
C34 C33 H33 124.8 . . ?
N6 C11 C12 109.0(3) . . ?
N6 C11 C10 124.0(3) . . ?
C12 C11 C10 126.9(3) . . ?
N1 C1 Fe1 178.6(3) . . ?
O1 C38 C37 121.0(3) . . ?
O1 C38 C39 119.9(3) . . ?
C37 C38 C39 119.1(3) . . ?
N17 C42 C44 110.8(4) . . ?
N17 C42 H42A 109.5 . . ?
C44 C42 H42A 109.5 . . ?
N17 C42 H42B 109.5 . . ?
C44 C42 H42B 109.5 . . ?
H42A C42 H42B 108.1 . . ?
N13 C28 C27 106.7(3) . . ?
N13 C28 H28 126.6 . . ?
C27 C28 H28 126.6 . . ?
C11 C10 H10A 109.5 . . ?
C11 C10 H10B 109.5 . . ?
H10A C10 H10B 109.5 . . ?
C11 C10 H10C 109.5 . . ?
H10A C10 H10C 109.5 . . ?
H10B C10 H10C 109.5 . . ?
N8 C16 C17 109.0(3) . . ?
N8 C16 C15 123.7(3) . . ?
C17 C16 C15 127.3(3) . . ?
C32 C30 N13 111.2(3) . . ?
C32 C30 H30A 109.4 . . ?
N13 C30 H30A 109.4 . . ?
C32 C30 H30B 109.4 . . ?
N13 C30 H30B 109.4 . . ?
H30A C30 H30B 108.0 . . ?
N9 C18 C17 107.4(3) . . ?
N9 C18 C19 122.2(3) . . ?
C17 C18 C19 130.4(3) . . ?
C13 C14 H14A 109.5 . . ?
C13 C14 H14B 109.5 . . ?
H14A C14 H14B 109.5 . . ?
C13 C14 H14C 109.5 . . ?
H14A C14 H14C 109.5 . . ?
H14B C14 H14C 109.5 . . ?
N16 C40 C41 110.6(3) . . ?
N16 C40 H40 124.7 . . ?
C41 C40 H40 124.7 . . ?
O3 C47 N18 126.9(4) . . ?
O3 C47 H47 116.5 . . ?
N18 C47 H47 116.5 . . ?
N17 C41 C40 105.9(3) . . ?
N17 C41 H41 127.1 . . ?
C40 C41 H41 127.1 . . ?
C22 C23 H23A 109.5 . . ?
C22 C23 H23B 109.5 . . ?
H23A C23 H23B 109.5 . . ?
C22 C23 H23C 109.5 . . ?
H23A C23 H23C 109.5 . . ?
H23B C23 H23C 109.5 . . ?
C42 C44 H44A 109.5 . . ?
C42 C44 H44B 109.5 . . ?
H44A C44 H44B 109.5 . . ?
C42 C44 H44C 109.5 . . ?
H44A C44 H44C 109.5 . . ?
H44B C44 H44C 109.5 . . ?
C18 C19 H19A 109.5 . . ?
C18 C19 H19B 109.5 . . ?
H19A C19 H19B 109.5 . . ?
C18 C19 H19C 109.5 . . ?
H19A C19 H19C 109.5 . . ?
H19B C19 H19C 109.5 . . ?
N18 C46 H46A 109.5 . . ?
N18 C46 H46B 109.5 . . ?
H46A C46 H46B 109.5 . . ?
N18 C46 H46C 109.5 . . ?
H46A C46 H46C 109.5 . . ?
H46B C46 H46C 109.5 . . ?
C30 C32 H32A 109.5 . . ?
C30 C32 H32B 109.5 . . ?
H32A C32 H32B 109.5 . . ?
C30 C32 H32C 109.5 . . ?
H32A C32 H32C 109.5 . . ?
H32B C32 H32C 109.5 . . ?
N7 B1 N9 108.3(3) . . ?
N7 B1 N5 108.3(3) . . ?
N9 B1 N5 108.1(3) . . ?
N7 B1 H1 110.7 . . ?
N9 B1 H1 110.7 . . ?
N5 B1 H1 110.7 . . ?
N18 C45 H45A 109.5 . . ?
N18 C45 H45B 109.5 . . ?
H45A C45 H45B 109.5 . . ?
N18 C45 H45C 109.5 . . ?
H45A C45 H45C 109.5 . . ?
H45B C45 H45C 109.5 . . ?
F3 B2 F4 110.6(4) . . ?
F3 B2 F1 112.5(4) . . ?
F4 B2 F1 108.9(4) . . ?
F3 B2 F2 111.3(4) . . ?
F4 B2 F2 106.4(4) . . ?
F1 B2 F2 106.9(4) . . ?
C35 C36 H36A 109.5 . . ?
C35 C36 H36B 109.5 . . ?
H36A C36 H36B 109.5 . . ?
C35 C36 H36C 109.5 . . ?
H36A C36 H36C 109.5 . . ?
H36B C36 H36C 109.5 . . ?
N2 C2 Fe1 177.1(3) . . ?

loop_
_geom_bond_atom_site_label_1
_geom_bond_atom_site_label_2
_geom_bond_distance
_geom_bond_site_symmetry_2
_geom_bond_publ_flag
Co1 N3 2.084(3) . ?
Co1 N1 2.089(3) . ?
Co1 N12 2.116(3) . ?
Co1 N16 2.119(3) . ?
Co1 N14 2.122(3) . ?
Co1 N10 2.148(3) . ?
Fe1 C3 1.900(3) . ?
Fe1 C1 1.916(3) . ?
Fe1 C2 1.930(4) . ?
Fe1 N4 1.988(3) . ?
Fe1 N8 1.989(3) . ?
Fe1 N6 2.024(3) . ?
O1 C38 1.225(4) . ?
F2 B2 1.366(5) . ?
N10 C24 1.343(4) . ?
N10 C20 1.358(4) . ?
N13 C28 1.355(4) . ?
N13 C26 1.362(4) . ?
N13 C30 1.488(4) . ?
N4 C5 1.341(4) . ?
N4 N5 1.373(3) . ?
N14 C37 1.329(4) . ?
N14 C33 1.362(4) . ?
N5 C7 1.353(4) . ?
N5 B1 1.535(5) . ?
N11 C21 1.355(4) . ?
N11 C24 1.368(4) . ?
N11 C22 1.485(4) . ?
N6 C11 1.346(4) . ?
N6 N7 1.375(3) . ?
O2 C25 1.229(4) . ?
F1 B2 1.363(5) . ?
N9 C18 1.343(4) . ?
N9 N8 1.378(4) . ?
N9 B1 1.527(5) . ?
N3 C3 1.159(4) 2_656 ?
N1 C1 1.161(4) . ?
N17 C39 1.357(4) . ?
N17 C41 1.357(4) . ?
N17 C42 1.488(4) . ?
O3 C47 1.230(5) . ?
N18 C47 1.316(5) . ?
N18 C46 1.446(5) . ?
N18 C45 1.455(5) . ?
N12 C26 1.332(4) . ?
N12 C27 1.356(4) . ?
N7 C13 1.341(4) . ?
N7 B1 1.525(5) . ?
N8 C16 1.350(4) . ?
N16 C39 1.336(4) . ?
N16 C40 1.353(4) . ?
C25 C26 1.460(5) . ?
C25 C24 1.468(5) . ?
F4 B2 1.361(5) . ?
N15 C34 1.363(4) . ?
N15 C37 1.376(4) . ?
N15 C35 1.475(4) . ?
C7 C6 1.370(5) . ?
C7 C8 1.491(4) . ?
C12 C13 1.371(5) . ?
C12 C11 1.388(5) . ?
C12 H12 0.9500 . ?
C17 C18 1.373(5) . ?
C17 C16 1.380(5) . ?
C17 H17 0.9500 . ?
C34 C33 1.363(5) . ?
C34 H34 0.9500 . ?
C27 C28 1.376(5) . ?
C27 H27 0.9500 . ?
C22 C23 1.517(5) . ?
C22 H22A 0.9900 . ?
C22 H22B 0.9900 . ?
C21 C20 1.375(4) . ?
C21 H21 0.9500 . ?
C5 C6 1.388(4) . ?
C5 C4 1.492(4) . ?
C13 C14 1.505(5) . ?
C35 C36 1.525(6) . ?
C35 H35A 0.9900 . ?
C35 H35B 0.9900 . ?
C4 H4A 0.9800 . ?
C4 H4B 0.9800 . ?
C4 H4C 0.9800 . ?
C15 C16 1.488(5) . ?
C15 H15A 0.9800 . ?
C15 H15B 0.9800 . ?
C15 H15C 0.9800 . ?
F3 B2 1.321(5) . ?
C39 C38 1.480(5) . ?
C20 H20 0.9500 . ?
C8 H8A 0.9800 . ?
C8 H8B 0.9800 . ?
C8 H8C 0.9800 . ?
C6 H6 0.9500 . ?
C37 C38 1.465(5) . ?
C33 H33 0.9500 . ?
C11 C10 1.489(5) . ?
C42 C44 1.494(6) . ?
C42 H42A 0.9900 . ?
C42 H42B 0.9900 . ?
C28 H28 0.9500 . ?
C10 H10A 0.9800 . ?
C10 H10B 0.9800 . ?
C10 H10C 0.9800 . ?
C30 C32 1.479(6) . ?
C30 H30A 0.9900 . ?
C30 H30B 0.9900 . ?
C18 C19 1.492(5) . ?
C14 H14A 0.9800 . ?
C14 H14B 0.9800 . ?
C14 H14C 0.9800 . ?
C40 C41 1.363(5) . ?
C40 H40 0.9500 . ?
C47 H47 0.9500 . ?
C41 H41 0.9500 . ?
C23 H23A 0.9800 . ?
C23 H23B 0.9800 . ?
C23 H23C 0.9800 . ?
C44 H44A 0.9800 . ?
C44 H44B 0.9800 . ?
C44 H44C 0.9800 . ?
C19 H19A 0.9800 . ?
C19 H19B 0.9800 . ?
C19 H19C 0.9800 . ?
C46 H46A 0.9800 . ?
C46 H46B 0.9800 . ?
C46 H46C 0.9800 . ?
C32 H32A 0.9800 . ?
C32 H32B 0.9800 . ?
C32 H32C 0.9800 . ?
B1 H1 1.0000 . ?
C45 H45A 0.9800 . ?
C45 H45B 0.9800 . ?
C45 H45C 0.9800 . ?
C36 H36A 0.9800 . ?
C36 H36B 0.9800 . ?
C36 H36C 0.9800 . ?
C2 N2 1.152(4) . ?
